data_7205304
loop_
_publ_author_name
'Cai, Bin'
'Yang, Ping'
'Dai, Jing-Wei'
'Wu, Jian-Zhong'

_publ_section_title
;
 Tuning the porosity of lanthanide MOFs with 2,5-pyrazinedicarboxylate
 and the first in situ hydrothermal carboxyl transfer
;
_journal_issue 3
_journal_name_full CrystEngComm
_journal_page_first 985
_journal_paper_doi 10.1039/c0ce00340a
_journal_volume 13
_journal_year 2011
_chemical_formula_moiety 'C9 H9 N3 O9 Sm'
_chemical_formula_sum 'C9 H9 N3 O9 Sm'
_chemical_formula_weight 453.54
_chemical_name_systematic
;
?
;
_space_group_IT_number 14
_symmetry_cell_setting monoclinic
_symmetry_space_group_name_Hall '-P 2ybc'
_symmetry_space_group_name_H-M 'P 1 21/c 1'
_atom_sites_solution_hydrogens geom
_atom_sites_solution_primary direct
_atom_sites_solution_secondary difmap
_audit_creation_method SHELXL-97
_cell_angle_alpha 90.00
_cell_angle_beta 119.050(3)
_cell_angle_gamma 90.00
_cell_formula_units_Z 4
_cell_length_a 6.0008(4)
_cell_length_b 19.0754(14)
_cell_length_c 12.1796(7)
_cell_measurement_reflns_used 4389
_cell_measurement_temperature 298(2)
_cell_measurement_theta_max 27.84
_cell_measurement_theta_min 2.87
_cell_volume 1218.78(14)
_computing_structure_refinement 'SHELXL-97 (Sheldrick, 2008)'
_computing_structure_solution 'SHELXS-97 (Sheldrick, 2008)'
_diffrn_ambient_temperature 298(2)
_diffrn_measured_fraction_theta_full 0.994
_diffrn_measured_fraction_theta_max 0.994
_diffrn_radiation_monochromator graphite
_diffrn_radiation_source 'fine-focus sealed tube'
_diffrn_radiation_type MoK\a
_diffrn_radiation_wavelength 0.71073
_diffrn_reflns_av_R_equivalents 0.0595
_diffrn_reflns_av_sigmaI/netI 0.0429
_diffrn_reflns_limit_h_max 7
_diffrn_reflns_limit_h_min -7
_diffrn_reflns_limit_k_max 23
_diffrn_reflns_limit_k_min -19
_diffrn_reflns_limit_l_max 14
_diffrn_reflns_limit_l_min -14
_diffrn_reflns_number 6364
_diffrn_reflns_theta_full 25.50
_diffrn_reflns_theta_max 25.50
_diffrn_reflns_theta_min 2.14
_exptl_absorpt_coefficient_mu 4.877
_exptl_absorpt_correction_T_max 0.7925
_exptl_absorpt_correction_T_min 0.4911
_exptl_absorpt_correction_type multi-scan
_exptl_absorpt_process_details SADABS,Bruker(2002)
_exptl_crystal_colour colorless
_exptl_crystal_density_diffrn 2.472
_exptl_crystal_density_meas s
_exptl_crystal_density_method 'not measured'
_exptl_crystal_description block
_exptl_crystal_F_000 872
_exptl_crystal_size_max 0.17
_exptl_crystal_size_mid 0.12
_exptl_crystal_size_min 0.05
_refine_diff_density_max 1.989
_refine_diff_density_min -1.242
_refine_diff_density_rms 0.163
_refine_ls_extinction_method none
_refine_ls_goodness_of_fit_ref 1.018
_refine_ls_hydrogen_treatment constr
_refine_ls_matrix_type full
_refine_ls_number_parameters 199
_refine_ls_number_reflns 2262
_refine_ls_number_restraints 0
_refine_ls_restrained_S_all 1.018
_refine_ls_R_factor_all 0.0299
_refine_ls_R_factor_gt 0.0275
_refine_ls_shift/su_max 0.001
_refine_ls_shift/su_mean 0.000
_refine_ls_structure_factor_coef Fsqd
_refine_ls_weighting_details 'calc w=1/[\s^2^(Fo^2^)+(0.0409P)^2^+0.0000P] where P=(Fo^2^+2Fc^2^)/3'
_refine_ls_weighting_scheme calc
_refine_ls_wR_factor_gt 0.0673
_refine_ls_wR_factor_ref 0.0685
_reflns_number_gt 2043
_reflns_number_total 2262
_reflns_threshold_expression >2sigma(I)
_cod_data_source_file C0CE00340A.TXT
_cod_data_source_block 2-Sm
_cod_depositor_comments
;
The following automatic conversions were performed:
'_symmetry_cell_setting' value 'Monoclinic' changed to 'monoclinic'
according to '/home/saulius/struct/CIF-dictionaries/cif_core.dic'
dictionary named 'cif_core.dic' version 2.4.1 from 2010-06-29.

Automatic conversion script
Id: cif_fix_enum 1555 2011-01-17 13:19:09Z saulius 
;
_cod_original_sg_symbol_H-M 'P 21/c'
_cod_database_code 7205304

loop_
_symmetry_equiv_pos_as_xyz
'x, y, z'
'-x, y+1/2, -z+1/2'
'-x, -y, -z'
'x, -y-1/2, z-1/2'

loop_
_atom_site_label
_atom_site_type_symbol
_atom_site_fract_x
_atom_site_fract_y
_atom_site_fract_z
_atom_site_U_iso_or_equiv
_atom_site_adp_type
_atom_site_occupancy
_atom_site_symmetry_multiplicity
_atom_site_calc_flag
_atom_site_refinement_flags
_atom_site_disorder_assembly
_atom_site_disorder_group
Sm1 Sm 0.45280(4) 0.596645(9) 0.194294(17) 0.01337(10) Uani 1 1 d . . .
C1 C 1.0085(7) 0.5257(2) 0.2723(4) 0.0149(8) Uani 1 1 d . . .
C2 C 1.0087(7) 0.51221(19) 0.3944(3) 0.0137(8) Uani 1 1 d . . .
C3 C 0.7957(7) 0.52268(19) 0.5058(3) 0.0150(8) Uani 1 1 d . . .
H3 H 0.6561 0.5380 0.5129 0.018 Uiso 1 1 calc R . .
C4 C 0.8524(8) 0.7373(2) 0.2820(4) 0.0212(9) Uani 1 1 d . . .
C5 C 0.5949(8) 0.7728(2) 0.2113(4) 0.0208(9) Uani 1 1 d . . .
C6 C 0.5547(10) 0.8447(2) 0.2003(4) 0.0321(11) Uani 1 1 d . . .
H6 H 0.6950 0.8745 0.2350 0.039 Uiso 1 1 calc R . .
C7 C 0.1280(9) 0.8270(2) 0.0931(4) 0.0312(11) Uani 1 1 d . . .
H7 H -0.0377 0.8444 0.0527 0.037 Uiso 1 1 calc R . .
C8 C 0.1639(8) 0.7556(2) 0.1005(4) 0.0208(9) Uani 1 1 d . . .
C9 C -0.0475(8) 0.7020(2) 0.0477(4) 0.0199(9) Uani 1 1 d . . .
N1 N 0.8023(6) 0.53496(16) 0.3995(3) 0.0134(6) Uani 1 1 d . . .
N2 N 0.3977(6) 0.72865(17) 0.1604(3) 0.0177(7) Uani 1 1 d . . .
N3 N 0.3218(8) 0.8724(2) 0.1417(4) 0.0395(10) Uani 1 1 d . . .
O1 O 0.7946(5) 0.53747(15) 0.1787(2) 0.0204(6) Uani 1 1 d . . .
O2 O 1.2192(5) 0.52354(16) 0.2738(3) 0.0220(6) Uani 1 1 d . . .
O3 O 0.8444(5) 0.67084(15) 0.2885(3) 0.0231(6) Uani 1 1 d . . .
O4 O 1.0466(6) 0.77345(18) 0.3270(3) 0.0326(8) Uani 1 1 d . . .
O5 O 0.0206(5) 0.63903(15) 0.0654(3) 0.0254(7) Uani 1 1 d . . .
O6 O -0.2721(6) 0.72353(17) -0.0101(3) 0.0309(7) Uani 1 1 d . . .
O1W O 0.4283(6) 0.65623(15) 0.3745(3) 0.0271(7) Uani 1 1 d . . .
H1W H 0.5057 0.6951 0.4055 0.041 Uiso 1 1 d R . .
H2W H 0.2785 0.6682 0.3599 0.041 Uiso 1 1 d R . .
O2W O 0.4036(6) 0.62358(16) -0.0155(3) 0.0241(6) Uani 1 1 d . . .
H3W H 0.5250 0.6512 -0.0067 0.036 Uiso 1 1 d R . .
H4W H 0.2766 0.6495 -0.0645 0.036 Uiso 1 1 d R . .
O3W O 0.2791(8) 0.49239(19) 0.0632(4) 0.0532(12) Uani 1 1 d . . .
H5W H 0.2830 0.4850 -0.0053 0.080 Uiso 1 1 d R . .
H6W H 0.2005 0.4552 0.0647 0.080 Uiso 1 1 d R . .

loop_
_atom_site_aniso_label
_atom_site_aniso_U_11
_atom_site_aniso_U_22
_atom_site_aniso_U_33
_atom_site_aniso_U_23
_atom_site_aniso_U_13
_atom_site_aniso_U_12
Sm1 0.01191(14) 0.01346(14) 0.01474(14) 0.00098(7) 0.00647(10) 0.00097(7)
C1 0.015(2) 0.0119(19) 0.020(2) -0.0014(15) 0.0106(16) -0.0004(15)
C2 0.0131(19) 0.0099(18) 0.0188(19) 0.0008(15) 0.0083(16) -0.0010(15)
C3 0.0136(19) 0.0133(19) 0.020(2) 0.0016(15) 0.0095(16) 0.0003(15)
C4 0.020(2) 0.024(2) 0.020(2) -0.0043(17) 0.0099(17) -0.0017(18)
C5 0.020(2) 0.020(2) 0.022(2) -0.0004(17) 0.0102(18) -0.0031(17)
C6 0.035(3) 0.019(2) 0.035(3) -0.0035(19) 0.012(2) -0.007(2)
C7 0.030(3) 0.021(2) 0.039(3) 0.009(2) 0.014(2) 0.0102(19)
C8 0.018(2) 0.023(2) 0.021(2) 0.0052(17) 0.0091(18) 0.0040(17)
C9 0.017(2) 0.024(2) 0.020(2) 0.0099(17) 0.0102(17) 0.0040(17)
N1 0.0133(16) 0.0124(16) 0.0151(16) -0.0001(12) 0.0072(13) -0.0010(12)
N2 0.0171(17) 0.0174(18) 0.0203(16) 0.0010(14) 0.0104(14) 0.0021(14)
N3 0.040(3) 0.020(2) 0.052(3) 0.0016(19) 0.017(2) 0.0040(19)
O1 0.0183(15) 0.0270(16) 0.0172(14) 0.0011(12) 0.0097(12) 0.0050(12)
O2 0.0165(15) 0.0300(17) 0.0248(15) 0.0034(13) 0.0142(13) 0.0005(12)
O3 0.0160(15) 0.0230(16) 0.0255(16) -0.0029(12) 0.0063(13) 0.0025(12)
O4 0.0201(17) 0.036(2) 0.0389(19) -0.0091(14) 0.0125(15) -0.0104(13)
O5 0.0174(15) 0.0217(16) 0.0331(17) 0.0103(12) 0.0092(13) 0.0014(12)
O6 0.0174(16) 0.0332(19) 0.0405(19) 0.0146(14) 0.0128(14) 0.0055(13)
O1W 0.0321(18) 0.0225(16) 0.0308(17) -0.0040(13) 0.0184(14) 0.0012(13)
O2W 0.0236(16) 0.0244(16) 0.0240(15) 0.0061(13) 0.0113(13) 0.0020(13)
O3W 0.081(3) 0.044(2) 0.069(3) -0.039(2) 0.063(2) -0.041(2)

loop_
_atom_type_symbol
_atom_type_description
_atom_type_scat_dispersion_real
_atom_type_scat_dispersion_imag
_atom_type_scat_source
C C 0.0033 0.0016 'International Tables Vol C Tables 4.2.6.8 and 6.1.1.4'
H H 0.0000 0.0000 'International Tables Vol C Tables 4.2.6.8 and 6.1.1.4'
N N 0.0061 0.0033 'International Tables Vol C Tables 4.2.6.8 and 6.1.1.4'
O O 0.0106 0.0060 'International Tables Vol C Tables 4.2.6.8 and 6.1.1.4'
Sm Sm -0.1638 3.4418 'International Tables Vol C Tables 4.2.6.8 and 6.1.1.4'

loop_
_geom_angle_atom_site_label_1
_geom_angle_atom_site_label_2
_geom_angle_atom_site_label_3
_geom_angle
_geom_angle_site_symmetry_1
_geom_angle_site_symmetry_3
_geom_angle_publ_flag
O5 Sm1 O1 141.46(10) . . ?
O5 Sm1 O3W 82.29(13) . . ?
O1 Sm1 O3W 71.28(12) . . ?
O5 Sm1 O2W 73.11(10) . . ?
O1 Sm1 O2W 72.42(9) . . ?
O3W Sm1 O2W 72.29(11) . . ?
O5 Sm1 O2 79.11(9) . 1_455 ?
O1 Sm1 O2 115.32(9) . 1_455 ?
O3W Sm1 O2 69.84(10) . 1_455 ?
O2W Sm1 O2 135.32(10) . 1_455 ?
O5 Sm1 O3 125.49(9) . . ?
O1 Sm1 O3 69.94(9) . . ?
O3W Sm1 O3 140.33(11) . . ?
O2W Sm1 O3 88.32(10) . . ?
O2 Sm1 O3 136.32(9) 1_455 . ?
O5 Sm1 O1W 85.28(10) . . ?
O1 Sm1 O1W 132.97(9) . . ?
O3W Sm1 O1W 138.05(10) . . ?
O2W Sm1 O1W 140.39(9) . . ?
O2 Sm1 O1W 68.51(9) 1_455 . ?
O3 Sm1 O1W 77.60(10) . . ?
O5 Sm1 N2 63.38(10) . . ?
O1 Sm1 N2 119.67(10) . . ?
O3W Sm1 N2 135.89(13) . . ?
O2W Sm1 N2 71.77(10) . . ?
O2 Sm1 N2 124.40(10) 1_455 . ?
O3 Sm1 N2 62.15(10) . . ?
O1W Sm1 N2 68.89(10) . . ?
O5 Sm1 N1 150.56(9) . . ?
O1 Sm1 N1 63.45(9) . . ?
O3W Sm1 N1 98.44(12) . . ?
O2W Sm1 N1 135.38(10) . . ?
O2 Sm1 N1 73.70(9) 1_455 . ?
O3 Sm1 N1 71.26(9) . . ?
O1W Sm1 N1 74.54(9) . . ?
N2 Sm1 N1 125.18(10) . . ?
O1 C1 O2 126.7(3) . . ?
O1 C1 C2 115.9(3) . . ?
O2 C1 C2 117.4(3) . . ?
N1 C2 C3 121.6(3) . 3_766 ?
N1 C2 C1 115.5(3) . . ?
C3 C2 C1 122.8(3) 3_766 . ?
N1 C3 C2 121.6(3) . 3_766 ?
N1 C3 H3 119.2 . . ?
C2 C3 H3 119.2 3_766 . ?
O4 C4 O3 126.0(4) . . ?
O4 C4 C5 119.1(4) . . ?
O3 C4 C5 115.0(3) . . ?
N2 C5 C6 120.4(4) . . ?
N2 C5 C4 114.3(4) . . ?
C6 C5 C4 125.3(4) . . ?
N3 C6 C5 122.1(4) . . ?
N3 C6 H6 118.9 . . ?
C5 C6 H6 118.9 . . ?
N3 C7 C8 122.6(4) . . ?
N3 C7 H7 118.7 . . ?
C8 C7 H7 118.7 . . ?
N2 C8 C7 120.5(4) . . ?
N2 C8 C9 114.7(4) . . ?
C7 C8 C9 124.8(4) . . ?
O6 C9 O5 125.8(4) . . ?
O6 C9 C8 118.2(4) . . ?
O5 C9 C8 116.0(4) . . ?
C3 N1 C2 116.8(3) . . ?
C3 N1 Sm1 127.8(2) . . ?
C2 N1 Sm1 115.4(2) . . ?
C8 N2 C5 118.2(4) . . ?
C8 N2 Sm1 119.3(3) . . ?
C5 N2 Sm1 122.2(3) . . ?
C6 N3 C7 116.2(4) . . ?
C1 O1 Sm1 122.8(2) . . ?
C1 O2 Sm1 136.9(3) . 1_655 ?
C4 O3 Sm1 126.3(3) . . ?
C9 O5 Sm1 126.0(3) . . ?
Sm1 O1W H1W 121.4 . . ?
Sm1 O1W H2W 115.8 . . ?
H1W O1W H2W 98.5 . . ?
Sm1 O2W H3W 109.1 . . ?
Sm1 O2W H4W 117.1 . . ?
H3W O2W H4W 98.4 . . ?
Sm1 O3W H5W 124.4 . . ?
Sm1 O3W H6W 136.4 . . ?
H5W O3W H6W 99.2 . . ?

loop_
_geom_bond_atom_site_label_1
_geom_bond_atom_site_label_2
_geom_bond_distance
_geom_bond_site_symmetry_2
_geom_bond_publ_flag
Sm1 O5 2.427(3) . ?
Sm1 O1 2.428(3) . ?
Sm1 O3W 2.444(3) . ?
Sm1 O2W 2.480(3) . ?
Sm1 O2 2.483(3) 1_455 ?
Sm1 O3 2.495(3) . ?
Sm1 O1W 2.538(3) . ?
Sm1 N2 2.547(3) . ?
Sm1 N1 2.634(3) . ?
C1 O1 1.256(5) . ?
C1 O2 1.256(4) . ?
C1 C2 1.509(5) . ?
C2 N1 1.342(5) . ?
C2 C3 1.383(5) 3_766 ?
C3 N1 1.335(5) . ?
C3 C2 1.383(5) 3_766 ?
C3 H3 0.9300 . ?
C4 O4 1.230(5) . ?
C4 O3 1.272(5) . ?
C4 C5 1.515(6) . ?
C5 N2 1.335(5) . ?
C5 C6 1.388(6) . ?
C6 N3 1.332(6) . ?
C6 H6 0.9300 . ?
C7 N3 1.336(6) . ?
C7 C8 1.376(6) . ?
C7 H7 0.9300 . ?
C8 N2 1.331(5) . ?
C8 C9 1.508(6) . ?
C9 O6 1.248(5) . ?
C9 O5 1.254(5) . ?
O2 Sm1 2.483(3) 1_655 ?
O1W H1W 0.8594 . ?
O1W H2W 0.8588 . ?
O2W H3W 0.8627 . ?
O2W H4W 0.8601 . ?
O3W H5W 0.8575 . ?
O3W H6W 0.8563 . ?

loop_
_geom_hbond_atom_site_label_D
_geom_hbond_atom_site_label_H
_geom_hbond_atom_site_label_A
_geom_hbond_distance_DH
_geom_hbond_distance_HA
_geom_hbond_distance_DA
_geom_hbond_angle_DHA
_geom_hbond_site_symmetry_A
O3W H6W O5 0.86 2.34 3.040(4) 139.4 3_565
O3W H5W O1 0.86 1.98 2.817(4) 166.4 3_665
O2W H4W O4 0.86 2.01 2.853(4) 166.1 4_475
O2W H3W O6 0.86 1.85 2.702(4) 167.5 1_655
O1W H2W O4 0.86 2.36 3.049(4) 137.1 1_455
O1W H2W O3 0.86 2.31 3.145(4) 163.5 1_455
O1W H1W O6 0.86 1.98 2.831(4) 171.9 4_676

loop_
_geom_torsion_atom_site_label_1
_geom_torsion_atom_site_label_2
_geom_torsion_atom_site_label_3
_geom_torsion_atom_site_label_4
_geom_torsion
_geom_torsion_site_symmetry_1
_geom_torsion_site_symmetry_2
_geom_torsion_site_symmetry_3
_geom_torsion_site_symmetry_4
_geom_torsion_publ_flag
O1 C1 C2 N1 -19.8(5) . . . . ?
O2 C1 C2 N1 160.8(3) . . . . ?
O1 C1 C2 C3 158.7(4) . . . 3_766 ?
O2 C1 C2 C3 -20.7(5) . . . 3_766 ?
O4 C4 C5 N2 176.5(4) . . . . ?
O3 C4 C5 N2 -3.4(5) . . . . ?
O4 C4 C5 C6 -5.4(6) . . . . ?
O3 C4 C5 C6 174.7(4) . . . . ?
N2 C5 C6 N3 1.3(7) . . . . ?
C4 C5 C6 N3 -176.7(4) . . . . ?
N3 C7 C8 N2 1.8(7) . . . . ?
N3 C7 C8 C9 179.8(4) . . . . ?
N2 C8 C9 O6 -179.8(4) . . . . ?
C7 C8 C9 O6 2.1(6) . . . . ?
N2 C8 C9 O5 -0.5(5) . . . . ?
C7 C8 C9 O5 -178.6(4) . . . . ?
C2 C3 N1 C2 -0.4(6) 3_766 . . . ?
C2 C3 N1 Sm1 178.2(3) 3_766 . . . ?
C3 C2 N1 C3 0.4(6) 3_766 . . . ?
C1 C2 N1 C3 179.0(3) . . . . ?
C3 C2 N1 Sm1 -178.4(3) 3_766 . . . ?
C1 C2 N1 Sm1 0.2(4) . . . . ?
O5 Sm1 N1 C3 -15.3(4) . . . . ?
O1 Sm1 N1 C3 -168.7(3) . . . . ?
O3W Sm1 N1 C3 -104.6(3) . . . . ?
O2W Sm1 N1 C3 -177.9(3) . . . . ?
O2 Sm1 N1 C3 -38.6(3) 1_455 . . . ?
O3 Sm1 N1 C3 114.9(3) . . . . ?
O1W Sm1 N1 C3 33.1(3) . . . . ?
N2 Sm1 N1 C3 82.4(3) . . . . ?
O5 Sm1 N1 C2 163.3(2) . . . . ?
O1 Sm1 N1 C2 9.9(2) . . . . ?
O3W Sm1 N1 C2 74.0(3) . . . . ?
O2W Sm1 N1 C2 0.7(3) . . . . ?
O2 Sm1 N1 C2 140.1(3) 1_455 . . . ?
O3 Sm1 N1 C2 -66.4(3) . . . . ?
O1W Sm1 N1 C2 -148.3(3) . . . . ?
N2 Sm1 N1 C2 -99.0(3) . . . . ?
C7 C8 N2 C5 -0.9(6) . . . . ?
C9 C8 N2 C5 -179.1(3) . . . . ?
C7 C8 N2 Sm1 172.7(3) . . . . ?
C9 C8 N2 Sm1 -5.5(4) . . . . ?
C6 C5 N2 C8 -0.6(6) . . . . ?
C4 C5 N2 C8 177.6(3) . . . . ?
C6 C5 N2 Sm1 -174.0(3) . . . . ?
C4 C5 N2 Sm1 4.2(5) . . . . ?
O5 Sm1 N2 C8 6.2(3) . . . . ?
O1 Sm1 N2 C8 142.3(3) . . . . ?
O3W Sm1 N2 C8 49.1(3) . . . . ?
O2W Sm1 N2 C8 86.0(3) . . . . ?
O2 Sm1 N2 C8 -47.0(3) 1_455 . . . ?
O3 Sm1 N2 C8 -176.0(3) . . . . ?
O1W Sm1 N2 C8 -89.3(3) . . . . ?
N1 Sm1 N2 C8 -140.8(3) . . . . ?
O5 Sm1 N2 C5 179.5(3) . . . . ?
O1 Sm1 N2 C5 -44.3(3) . . . . ?
O3W Sm1 N2 C5 -137.6(3) . . . . ?
O2W Sm1 N2 C5 -100.7(3) . . . . ?
O2 Sm1 N2 C5 126.3(3) 1_455 . . . ?
O3 Sm1 N2 C5 -2.7(3) . . . . ?
O1W Sm1 N2 C5 84.1(3) . . . . ?
N1 Sm1 N2 C5 32.5(3) . . . . ?
C5 C6 N3 C7 -0.4(7) . . . . ?
C8 C7 N3 C6 -1.1(7) . . . . ?
O2 C1 O1 Sm1 -148.2(3) . . . . ?
C2 C1 O1 Sm1 32.5(4) . . . . ?
O5 Sm1 O1 C1 177.5(3) . . . . ?
O3W Sm1 O1 C1 -133.2(3) . . . . ?
O2W Sm1 O1 C1 150.0(3) . . . . ?
O2 Sm1 O1 C1 -77.5(3) 1_455 . . . ?
O3 Sm1 O1 C1 55.3(3) . . . . ?
O1W Sm1 O1 C1 6.0(3) . . . . ?
N2 Sm1 O1 C1 94.0(3) . . . . ?
N1 Sm1 O1 C1 -23.2(3) . . . . ?
O1 C1 O2 Sm1 47.7(6) . . . 1_655 ?
C2 C1 O2 Sm1 -133.0(3) . . . 1_655 ?
O4 C4 O3 Sm1 -178.7(3) . . . . ?
C5 C4 O3 Sm1 1.1(5) . . . . ?
O5 Sm1 O3 C4 3.0(4) . . . . ?
O1 Sm1 O3 C4 142.7(3) . . . . ?
O3W Sm1 O3 C4 130.0(3) . . . . ?
O2W Sm1 O3 C4 70.8(3) . . . . ?
O2 Sm1 O3 C4 -111.2(3) 1_455 . . . ?
O1W Sm1 O3 C4 -71.9(3) . . . . ?
N2 Sm1 O3 C4 0.6(3) . . . . ?
N1 Sm1 O3 C4 -149.5(3) . . . . ?
O6 C9 O5 Sm1 -173.7(3) . . . . ?
C8 C9 O5 Sm1 7.0(5) . . . . ?
O1 Sm1 O5 C9 -112.1(3) . . . . ?
O3W Sm1 O5 C9 -158.5(3) . . . . ?
O2W Sm1 O5 C9 -84.7(3) . . . . ?
O2 Sm1 O5 C9 130.7(3) 1_455 . . . ?
O3 Sm1 O5 C9 -9.5(4) . . . . ?
O1W Sm1 O5 C9 61.7(3) . . . . ?
N2 Sm1 O5 C9 -7.1(3) . . . . ?
N1 Sm1 O5 C9 108.0(3) . . . . ?
